data_7014274
loop_
_publ_author_name
'Salmon, Lionel'
'Thu\'ery, Pierre'
'Ephritikhine, Michel'

_publ_section_title
;
 Synthesis and crystal structure of tetra- and hexanuclear uranium(IV)
 complexes with hexadentate compartmental Schiff-base ligands.
;
_journal_issue 24
_journal_name_full 'Dalton transactions (Cambridge, England : 2003)'
_journal_page_first 4139
_journal_page_last 4145
_journal_paper_doi 10.1039/b414626c
_journal_year 2004
_chemical_formula_sum 'C108 H100 Cl4 N16 O16 U4'
_chemical_formula_weight 2971.96
_space_group_IT_number 14
_symmetry_cell_setting monoclinic
_symmetry_space_group_name_Hall '-P 2yn'
_symmetry_space_group_name_H-M 'P 1 21/n 1'
_atom_sites_solution_hydrogens geom
_atom_sites_solution_primary direct
_atom_sites_solution_secondary difmap
_audit_creation_method SHELXL-97
_cell_angle_alpha 90.00
_cell_angle_beta 112.245(3)
_cell_angle_gamma 90.00
_cell_formula_units_Z 2
_cell_length_a 15.3462(8)
_cell_length_b 21.4191(13)
_cell_length_c 16.8848(7)
_cell_measurement_reflns_used 35118
_cell_measurement_temperature 100(2)
_cell_measurement_theta_max 25.68
_cell_measurement_theta_min 2.61
_cell_volume 5137.0(5)
_computing_cell_refinement 'DENZO-SMN (Otwinowski & Minor, 1997)'
_computing_data_collection 'Kappa-CCD software (Nonius B.V., 1998)'
_computing_data_reduction 'DENZO-SMN (Otwinowski & Minor, 1997)'
_computing_molecular_graphics 'SHELXTL (Sheldrick, 1999)'
_computing_publication_material 'SHELXTL (Sheldrick, 1999)'
_computing_structure_refinement 'SHELXL-97 (Sheldrick, 1997)'
_computing_structure_solution 'SHELXS-97 (Sheldrick, 1997)'
_diffrn_ambient_temperature 100(2)
_diffrn_measured_fraction_theta_full 0.995
_diffrn_measured_fraction_theta_max 0.995
_diffrn_measurement_device_type 'Nonius Kappa-CCD'
_diffrn_measurement_method '\f scans'
_diffrn_radiation_monochromator graphite
_diffrn_radiation_source 'fine-focus sealed tube'
_diffrn_radiation_type MoK\a
_diffrn_radiation_wavelength 0.71073
_diffrn_reflns_av_R_equivalents 0.1023
_diffrn_reflns_av_sigmaI/netI 0.1018
_diffrn_reflns_limit_h_max 18
_diffrn_reflns_limit_h_min -18
_diffrn_reflns_limit_k_max 26
_diffrn_reflns_limit_k_min -26
_diffrn_reflns_limit_l_max 20
_diffrn_reflns_limit_l_min -20
_diffrn_reflns_number 35118
_diffrn_reflns_theta_full 25.68
_diffrn_reflns_theta_max 25.68
_diffrn_reflns_theta_min 2.61
_diffrn_standards_decay_% 0
_diffrn_standards_interval_time 0
_exptl_absorpt_coefficient_mu 6.465
_exptl_absorpt_correction_T_max 0.524
_exptl_absorpt_correction_T_min 0.195
_exptl_absorpt_correction_type refdelf
_exptl_absorpt_process_details 'program DELABS from PLATON (Spek, 2000)'
_exptl_crystal_colour 'translucent dark orange'
_exptl_crystal_density_diffrn 1.921
_exptl_crystal_density_meas ?
_exptl_crystal_description irregular
_exptl_crystal_F_000 2848
_exptl_crystal_size_max 0.25
_exptl_crystal_size_mid 0.25
_exptl_crystal_size_min 0.10
_refine_diff_density_max 1.199
_refine_diff_density_min -2.029
_refine_diff_density_rms 0.186
_refine_ls_extinction_method none
_refine_ls_goodness_of_fit_ref 1.004
_refine_ls_hydrogen_treatment constr
_refine_ls_matrix_type full
_refine_ls_number_parameters 699
_refine_ls_number_reflns 9710
_refine_ls_number_restraints 175
_refine_ls_restrained_S_all 0.997
_refine_ls_R_factor_all 0.1166
_refine_ls_R_factor_gt 0.0555
_refine_ls_shift/su_max 0.001
_refine_ls_shift/su_mean 0.000
_refine_ls_structure_factor_coef Fsqd
_refine_ls_weighting_details 'calc w=1/[\s^2^(Fo^2^)+(0.0672P)^2^] where P=(Fo^2^+2Fc^2^)/3'
_refine_ls_weighting_scheme calc
_refine_ls_wR_factor_gt 0.1244
_refine_ls_wR_factor_ref 0.1497
_reflns_number_gt 5588
_reflns_number_total 9710
_reflns_threshold_expression >2sigma(I)
_cod_data_source_file b414626c.txt
_cod_data_source_block 6b.6py
_cod_original_sg_symbol_H-M 'P 21/n'
_cod_database_code 7014274

loop_
_symmetry_equiv_pos_as_xyz
'x, y, z'
'-x+1/2, y+1/2, -z+1/2'
'-x, -y, -z'
'x-1/2, -y-1/2, z-1/2'

loop_
_atom_site_label
_atom_site_type_symbol
_atom_site_fract_x
_atom_site_fract_y
_atom_site_fract_z
_atom_site_U_iso_or_equiv
_atom_site_adp_type
_atom_site_occupancy
_atom_site_symmetry_multiplicity
_atom_site_calc_flag
_atom_site_refinement_flags
_atom_site_disorder_assembly
_atom_site_disorder_group
U1 U 0.21678(3) 0.38668(2) 0.90293(2) 0.03175(13) Uani 1 1 d . . .
U2 U -0.01482(3) 0.38782(2) 0.71384(3) 0.03456(14) Uani 1 1 d . . .
Cl1 Cl 0.3199(2) 0.31471(14) 0.83927(19) 0.0431(7) Uani 1 1 d . . .
Cl2 Cl -0.1867(2) 0.39561(15) 0.5853(2) 0.0497(8) Uani 1 1 d . . .
O1A O -0.0120(5) 0.2865(4) 0.6778(5) 0.041(2) Uani 1 1 d . . .
O2A O 0.0892(5) 0.3208(3) 0.8298(4) 0.0339(18) Uani 1 1 d . . .
O3A O 0.0628(5) 0.4272(3) 0.8604(5) 0.0318(17) Uani 1 1 d . . .
O4A O -0.0522(5) 0.4885(3) 0.7292(4) 0.0352(19) Uani 1 1 d . . .
N1A N 0.2275(6) 0.2899(4) 0.9917(6) 0.033(2) Uani 1 1 d . . .
N2A N 0.1883(6) 0.4302(4) 1.0331(6) 0.032(2) Uani 1 1 d . . .
C1A C 0.0387(8) 0.2416(5) 0.7279(7) 0.032(3) Uani 1 1 d . . .
C2A C 0.0924(7) 0.2594(5) 0.8130(7) 0.034(3) Uani 1 1 d . . .
C3A C 0.1482(8) 0.2161(6) 0.8742(8) 0.043(3) Uani 1 1 d . . .
C4A C 0.1471(8) 0.1535(6) 0.8464(8) 0.045(3) Uani 1 1 d . . .
H4A H 0.1831 0.1237 0.8850 0.054 Uiso 1 1 calc R . .
C5A C 0.0952(9) 0.1365(6) 0.7659(9) 0.050(3) Uani 1 1 d . . .
H5A H 0.0944 0.0947 0.7505 0.061 Uiso 1 1 calc R . .
C6A C 0.0415(8) 0.1804(6) 0.7036(7) 0.044(3) Uani 1 1 d . . .
H6A H 0.0088 0.1682 0.6472 0.052 Uiso 1 1 calc R . .
C7A C 0.2030(8) 0.2341(6) 0.9635(7) 0.040(3) Uani 1 1 d . . .
H7A H 0.2219 0.2021 1.0035 0.048 Uiso 1 1 calc R . .
C8A C 0.2824(8) 0.2942(5) 1.0826(7) 0.037(3) Uani 1 1 d . . .
H8A1 H 0.3441 0.3109 1.0914 0.045 Uiso 1 1 calc R . .
H8A2 H 0.2910 0.2526 1.1073 0.045 Uiso 1 1 calc R . .
C9A C 0.2349(9) 0.3363(6) 1.1296(7) 0.043(3) Uani 1 1 d . . .
H9A1 H 0.1684 0.3261 1.1087 0.051 Uiso 1 1 calc R . .
H9A2 H 0.2617 0.3263 1.1901 0.051 Uiso 1 1 calc R . .
C10A C 0.2444(8) 0.4062(5) 1.1197(7) 0.037(3) Uani 1 1 d . . .
H10A H 0.2250 0.4278 1.1609 0.044 Uiso 1 1 calc R . .
H10B H 0.3102 0.4160 1.1332 0.044 Uiso 1 1 calc R . .
C11A C 0.1405(8) 0.4791(6) 1.0324(7) 0.041(3) Uani 1 1 d . . .
H11A H 0.1430 0.4938 1.0850 0.049 Uiso 1 1 calc R . .
C12A C 0.0822(7) 0.5144(5) 0.9566(7) 0.029(2) Uani 1 1 d . . .
C13A C 0.0440(7) 0.4870(5) 0.8748(7) 0.031(3) Uani 1 1 d . . .
C14A C -0.0171(8) 0.5197(6) 0.8043(7) 0.035(3) Uani 1 1 d . . .
C15A C -0.0390(8) 0.5819(5) 0.8135(7) 0.035(3) Uani 1 1 d . . .
H15A H -0.0791 0.6040 0.7664 0.042 Uiso 1 1 calc R . .
C16A C -0.0002(8) 0.6114(6) 0.8944(7) 0.038(3) Uani 1 1 d . . .
H16A H -0.0129 0.6532 0.9008 0.045 Uiso 1 1 calc R . .
C17A C 0.0575(8) 0.5767(6) 0.9644(7) 0.036(3) Uani 1 1 d . . .
H17A H 0.0806 0.5954 1.0181 0.043 Uiso 1 1 calc R . .
O1B O 0.1485(5) 0.4140(4) 0.7533(4) 0.0360(19) Uani 1 1 d . . .
O2B O 0.0248(6) 0.4172(4) 0.5967(5) 0.042(2) Uani 1 1 d . . .
O3B O -0.2530(5) 0.5066(3) 0.1098(4) 0.0348(18) Uani 1 1 d . . .
O4B O -0.3539(5) 0.5866(4) -0.0027(5) 0.0335(18) Uani 1 1 d . . .
N1B N -0.0127(8) 0.4262(5) 0.4312(6) 0.046(3) Uani 1 1 d . . .
N2B N -0.2268(8) 0.3898(5) 0.1717(6) 0.053(3) Uani 1 1 d D . .
C1B C 0.1781(8) 0.4358(6) 0.6923(7) 0.036(3) Uani 1 1 d . . .
C2B C 0.1116(8) 0.4356(5) 0.6096(7) 0.036(3) Uani 1 1 d . . .
C3B C 0.1379(9) 0.4559(6) 0.5417(7) 0.044(3) Uani 1 1 d . . .
C4B C 0.2298(9) 0.4768(6) 0.5598(8) 0.047(3) Uani 1 1 d . . .
H4B H 0.2466 0.4901 0.5151 0.056 Uiso 1 1 calc R . .
C5B C 0.2953(9) 0.4780(6) 0.6410(7) 0.042(3) Uani 1 1 d . . .
H5B H 0.3556 0.4931 0.6523 0.050 Uiso 1 1 calc R . .
C6B C 0.2695(9) 0.4560(5) 0.7075(7) 0.040(3) Uani 1 1 d . . .
H6B H 0.3145 0.4549 0.7630 0.048 Uiso 1 1 calc R . .
C7B C 0.0729(10) 0.4486(6) 0.4553(7) 0.051(4) Uani 1 1 d . . .
H7B H 0.0932 0.4608 0.4123 0.061 Uiso 1 1 calc R . .
C8B C -0.0684(10) 0.4158(6) 0.3371(8) 0.058(4) Uani 1 1 d D . .
C9B C -0.1515(14) 0.3760(12) 0.3317(13) 0.047(6) Uani 0.57(2) 1 d PDU . .
C9C C -0.123(2) 0.3545(11) 0.3154(16) 0.045(6) Uani 0.43(2) 1 d PDU . .
C10B C -0.1885(17) 0.3449(9) 0.2438(10) 0.044(5) Uani 0.57(2) 1 d PDU . .
C10C C -0.1553(18) 0.3427(11) 0.2198(15) 0.045(6) Uani 0.43(2) 1 d PDU . .
C11B C -0.3010(9) 0.3779(6) 0.1037(7) 0.046(3) Uani 1 1 d . . .
H11B H -0.3239 0.3372 0.0979 0.055 Uiso 1 1 calc R . .
C12B C -0.3504(7) 0.4202(6) 0.0377(6) 0.034(3) Uani 1 1 d . . .
C13B C -0.3260(7) 0.4839(5) 0.0468(7) 0.029(3) Uani 1 1 d . . .
C14B C -0.3812(7) 0.5257(5) -0.0169(7) 0.030(2) Uani 1 1 d . . .
C15B C -0.4567(8) 0.5042(6) -0.0873(7) 0.043(3) Uani 1 1 d . . .
H15B H -0.4911 0.5321 -0.1298 0.052 Uiso 1 1 calc R . .
C16B C -0.4818(9) 0.4401(6) -0.0949(8) 0.047(3) Uani 1 1 d . . .
H16B H -0.5329 0.4260 -0.1419 0.057 Uiso 1 1 calc R . .
C17B C -0.4299(9) 0.3992(5) -0.0324(7) 0.042(3) Uani 1 1 d . . .
H17B H -0.4471 0.3574 -0.0362 0.050 Uiso 1 1 calc R . .
N1 N -0.1286(7) 0.3600(5) 0.7913(6) 0.045(3) Uani 1 1 d . . .
C1 C -0.1187(11) 0.3078(7) 0.8361(9) 0.064(4) Uani 1 1 d U . .
H1 H -0.0706 0.2804 0.8390 0.077 Uiso 1 1 calc R . .
C2 C -0.1784(13) 0.2921(9) 0.8795(11) 0.084(5) Uani 1 1 d U . .
H2 H -0.1700 0.2551 0.9103 0.101 Uiso 1 1 calc R . .
C3 C -0.2484(11) 0.3326(8) 0.8751(10) 0.069(4) Uani 1 1 d U . .
H3 H -0.2883 0.3243 0.9038 0.083 Uiso 1 1 calc R . .
C4 C -0.2592(9) 0.3871(7) 0.8265(10) 0.062(4) Uani 1 1 d . . .
H4 H -0.3074 0.4150 0.8214 0.074 Uiso 1 1 calc R . .
C5 C -0.1982(9) 0.3988(7) 0.7867(9) 0.055(4) Uani 1 1 d . . .
H5 H -0.2056 0.4353 0.7550 0.066 Uiso 1 1 calc R . .
N2 N 0.0696(14) 0.2786(10) 0.5217(14) 0.137(7) Uani 1 1 d U . .
C6 C 0.0805(15) 0.2800(9) 0.4481(14) 0.103(6) Uani 1 1 d U . .
H6 H 0.0286 0.2686 0.3999 0.124 Uiso 1 1 calc R . .
C7 C 0.1571(16) 0.2958(10) 0.4355(14) 0.113(7) Uani 1 1 d U . .
H7 H 0.1590 0.2976 0.3812 0.136 Uiso 1 1 calc R . .
C8 C 0.2381(19) 0.3103(12) 0.5118(16) 0.143(9) Uani 1 1 d U . .
H8 H 0.2926 0.3245 0.5059 0.172 Uiso 1 1 calc R . .
C9 C 0.2379(15) 0.3040(9) 0.5929(13) 0.093(6) Uani 1 1 d U . .
H9 H 0.2915 0.3077 0.6427 0.111 Uiso 1 1 calc R . .
C10 C 0.1497(15) 0.2916(9) 0.5920(14) 0.105(7) Uani 1 1 d U . .
H10 H 0.1434 0.2921 0.6447 0.127 Uiso 1 1 calc R . .
N3 N 0.0714(10) 0.2380(6) 0.2181(10) 0.151(8) Uani 1 1 d GU . .
C11 C 0.0947(10) 0.2185(8) 0.1501(11) 0.128(8) Uani 1 1 d GU . .
H11 H 0.1382 0.2411 0.1354 0.153 Uiso 1 1 calc R . .
C12 C 0.0530(13) 0.1654(8) 0.1040(9) 0.144(9) Uani 1 1 d GU . .
H12 H 0.0686 0.1524 0.0585 0.173 Uiso 1 1 calc R . .
C13 C -0.0120(13) 0.1318(6) 0.1259(11) 0.194(14) Uani 1 1 d GU . .
H13 H -0.0399 0.0962 0.0951 0.233 Uiso 1 1 calc R . .
C14 C -0.0353(10) 0.1512(8) 0.1940(12) 0.152(10) Uani 1 1 d GU . .
H14 H -0.0788 0.1287 0.2086 0.182 Uiso 1 1 calc R . .
C15 C 0.0063(11) 0.2043(8) 0.2401(8) 0.111(7) Uani 1 1 d GU . .
H15 H -0.0093 0.2173 0.2856 0.133 Uiso 1 1 calc R . .
C16 C 0.7005(9) 0.5438(7) 0.6354(9) 0.072(5) Uani 1 1 d GU . .
C17 C 0.6330(13) 0.4998(6) 0.5915(11) 0.074(9) Uani 0.50 1 d PGU . .
C18 C 0.5379(11) 0.5136(8) 0.5674(14) 0.122(15) Uani 0.50 1 d PGU . .
C19 C 0.5104(8) 0.5714(9) 0.5873(12) 0.090(11) Uani 0.50 1 d PGU . .
C20 C 0.5780(11) 0.6154(6) 0.6312(10) 0.079(5) Uani 1 1 d GU . .
C21 C 0.6730(9) 0.6016(6) 0.6553(10) 0.058(8) Uani 0.50 1 d PGU . .
C22 C 0.639(2) 0.5134(16) 0.657(2) 0.073(9) Uani 0.50 1 d PU . .
C23 C 0.566(3) 0.5569(18) 0.663(2) 0.086(11) Uani 0.50 1 d PU . .
C24 C 0.651(2) 0.6372(13) 0.6284(17) 0.051(7) Uani 0.50 1 d PU . .
C25 C 0.714(3) 0.6003(18) 0.629(2) 0.086(11) Uani 0.50 1 d PU . .

loop_
_atom_site_aniso_label
_atom_site_aniso_U_11
_atom_site_aniso_U_22
_atom_site_aniso_U_33
_atom_site_aniso_U_23
_atom_site_aniso_U_13
_atom_site_aniso_U_12
U1 0.0291(2) 0.0321(3) 0.0317(2) -0.0033(2) 0.00896(18) 0.0001(2)
U2 0.0323(3) 0.0330(3) 0.0329(2) -0.0043(2) 0.00609(18) 0.0023(2)
Cl1 0.0427(17) 0.0406(18) 0.0491(17) -0.0111(14) 0.0210(14) -0.0014(14)
Cl2 0.0448(17) 0.0432(19) 0.0456(17) -0.0082(15) -0.0004(14) 0.0022(15)
O1A 0.033(5) 0.028(4) 0.051(5) -0.001(4) 0.005(4) 0.010(4)
O2A 0.035(4) 0.029(4) 0.036(4) -0.001(3) 0.012(3) 0.006(3)
O3A 0.028(4) 0.028(4) 0.040(4) -0.003(3) 0.014(3) 0.000(3)
O4A 0.039(5) 0.032(5) 0.031(4) 0.000(3) 0.010(4) 0.005(4)
N1A 0.027(5) 0.025(5) 0.045(6) -0.007(4) 0.013(4) -0.004(4)
N2A 0.029(5) 0.028(5) 0.038(5) 0.004(4) 0.013(4) 0.009(4)
C1A 0.031(6) 0.030(6) 0.034(6) -0.014(5) 0.012(5) -0.005(5)
C2A 0.018(6) 0.033(6) 0.043(6) 0.000(6) 0.004(5) 0.007(5)
C3A 0.032(7) 0.039(7) 0.062(8) -0.001(6) 0.022(6) -0.003(6)
C4A 0.031(7) 0.047(8) 0.045(7) -0.003(6) 0.000(6) 0.005(6)
C5A 0.040(8) 0.036(7) 0.067(9) 0.001(7) 0.011(7) 0.006(6)
C6A 0.034(7) 0.053(8) 0.038(7) -0.018(6) 0.008(5) -0.001(6)
C7A 0.029(6) 0.044(8) 0.044(7) 0.009(6) 0.012(5) 0.004(6)
C8A 0.035(7) 0.025(6) 0.046(7) -0.003(5) 0.009(5) 0.004(5)
C9A 0.055(8) 0.033(7) 0.041(7) 0.001(6) 0.018(6) 0.004(6)
C10A 0.043(7) 0.039(7) 0.025(6) 0.000(5) 0.009(5) 0.007(5)
C11A 0.033(7) 0.059(9) 0.027(6) -0.005(6) 0.007(5) -0.002(6)
C12A 0.031(6) 0.024(6) 0.036(6) 0.000(5) 0.016(5) -0.007(5)
C13A 0.023(6) 0.026(6) 0.049(7) 0.004(5) 0.018(5) -0.002(5)
C14A 0.041(7) 0.040(7) 0.031(6) 0.005(5) 0.020(5) 0.010(6)
C15A 0.043(7) 0.030(6) 0.042(7) 0.003(5) 0.027(6) 0.002(5)
C16A 0.032(6) 0.037(7) 0.046(7) -0.013(6) 0.018(5) 0.000(6)
C17A 0.032(6) 0.051(8) 0.025(6) -0.008(5) 0.011(5) 0.001(6)
O1B 0.034(4) 0.048(5) 0.028(4) 0.000(4) 0.014(3) -0.001(4)
O2B 0.035(5) 0.052(5) 0.033(4) 0.003(4) 0.007(4) 0.005(4)
O3B 0.034(4) 0.033(5) 0.033(4) -0.002(3) 0.008(3) 0.000(4)
O4B 0.025(4) 0.032(4) 0.039(4) -0.006(4) 0.008(3) 0.005(3)
N1B 0.058(7) 0.041(6) 0.032(5) -0.003(5) 0.008(5) 0.007(6)
N2B 0.062(7) 0.046(7) 0.035(5) 0.001(5) 0.002(5) -0.012(6)
C1B 0.040(7) 0.038(7) 0.037(6) -0.004(5) 0.021(5) 0.003(6)
C2B 0.042(7) 0.030(6) 0.031(6) -0.003(5) 0.009(5) 0.013(6)
C3B 0.055(9) 0.048(8) 0.035(7) 0.011(6) 0.022(6) 0.012(7)
C4B 0.058(9) 0.044(8) 0.035(7) 0.004(6) 0.015(6) 0.002(7)
C5B 0.042(7) 0.045(8) 0.039(7) -0.001(6) 0.015(6) 0.007(6)
C6B 0.051(8) 0.031(7) 0.035(6) 0.001(5) 0.012(6) 0.007(6)
C7B 0.069(10) 0.049(8) 0.031(7) 0.004(6) 0.015(7) 0.019(7)
C8B 0.082(11) 0.049(8) 0.030(7) -0.001(6) 0.006(7) -0.002(8)
C9B 0.046(12) 0.075(13) 0.022(9) 0.002(9) 0.017(8) -0.008(10)
C9C 0.046(12) 0.073(12) 0.020(9) 0.010(9) 0.016(8) -0.016(10)
C10B 0.053(12) 0.061(10) 0.016(9) 0.005(8) 0.012(7) -0.026(9)
C10C 0.059(14) 0.053(11) 0.017(11) -0.002(10) 0.008(9) -0.036(11)
C11B 0.064(9) 0.036(8) 0.041(7) -0.002(6) 0.024(7) -0.011(7)
C12B 0.026(6) 0.046(7) 0.025(6) -0.002(5) 0.005(5) 0.005(5)
C13B 0.019(6) 0.038(7) 0.036(6) -0.009(5) 0.016(5) -0.005(5)
C14B 0.028(6) 0.026(6) 0.042(6) 0.000(5) 0.022(5) 0.005(5)
C15B 0.039(7) 0.046(8) 0.037(6) 0.005(6) 0.007(5) 0.003(6)
C16B 0.050(8) 0.043(8) 0.039(7) -0.008(6) 0.006(6) -0.005(6)
C17B 0.052(8) 0.029(7) 0.043(7) -0.009(5) 0.018(6) 0.011(6)
N1 0.034(6) 0.057(7) 0.036(5) -0.009(5) 0.005(4) -0.003(5)
C1 0.064(5) 0.064(5) 0.068(5) 0.000(3) 0.028(3) -0.002(3)
C2 0.084(6) 0.083(6) 0.086(6) 0.002(3) 0.033(3) -0.002(3)
C3 0.067(5) 0.070(5) 0.072(5) -0.001(3) 0.028(3) -0.003(3)
C4 0.038(7) 0.071(10) 0.081(10) -0.002(9) 0.027(7) 0.016(8)
C5 0.049(8) 0.061(10) 0.058(9) -0.004(7) 0.022(7) -0.002(7)
N2 0.138(7) 0.133(8) 0.137(7) 0.000(3) 0.050(4) 0.001(3)
C6 0.103(7) 0.100(7) 0.104(7) -0.004(3) 0.037(4) 0.002(3)
C7 0.114(8) 0.114(8) 0.114(8) -0.005(3) 0.046(4) 0.004(3)
C8 0.143(10) 0.143(10) 0.143(10) 0.000(3) 0.055(4) 0.001(3)
C9 0.093(6) 0.093(6) 0.095(6) -0.002(3) 0.038(4) 0.001(3)
C10 0.105(7) 0.104(7) 0.108(7) -0.002(3) 0.040(4) 0.001(3)
N3 0.152(8) 0.148(8) 0.151(8) 0.001(3) 0.056(4) 0.000(3)
C11 0.128(9) 0.128(9) 0.129(9) 0.002(3) 0.051(4) -0.004(3)
C12 0.144(9) 0.145(10) 0.145(9) -0.002(3) 0.057(4) -0.001(3)
C13 0.194(14) 0.194(14) 0.194(14) 0.000(3) 0.074(6) -0.001(3)
C14 0.152(10) 0.153(10) 0.151(10) 0.002(3) 0.058(5) -0.001(3)
C15 0.111(7) 0.113(8) 0.111(7) 0.001(3) 0.044(4) 0.002(3)
C16 0.073(5) 0.074(5) 0.071(5) -0.002(3) 0.029(3) 0.001(3)
C17 0.074(10) 0.073(10) 0.074(10) 0.000(3) 0.028(4) 0.001(3)
C18 0.121(15) 0.121(15) 0.122(15) 0.000(3) 0.046(6) 0.000(3)
C19 0.090(11) 0.090(11) 0.090(11) 0.000(3) 0.035(5) 0.000(3)
C20 0.080(5) 0.079(6) 0.080(5) 0.003(3) 0.030(3) -0.002(3)
C21 0.059(8) 0.058(8) 0.058(8) 0.001(3) 0.023(4) 0.000(3)
C22 0.072(10) 0.072(10) 0.074(9) 0.000(3) 0.027(4) 0.000(3)
C23 0.086(11) 0.086(11) 0.086(11) 0.000(3) 0.033(5) 0.000(3)
C24 0.049(7) 0.051(7) 0.052(7) 0.001(3) 0.018(4) 0.001(3)
C25 0.086(11) 0.086(11) 0.086(11) 0.000(3) 0.034(5) 0.000(3)

loop_
_atom_type_symbol
_atom_type_description
_atom_type_scat_dispersion_real
_atom_type_scat_dispersion_imag
_atom_type_scat_source
C C 0.0033 0.0016 'International Tables Vol C Tables 4.2.6.8 and 6.1.1.4'
H H 0.0000 0.0000 'International Tables Vol C Tables 4.2.6.8 and 6.1.1.4'
N N 0.0061 0.0033 'International Tables Vol C Tables 4.2.6.8 and 6.1.1.4'
O O 0.0106 0.0060 'International Tables Vol C Tables 4.2.6.8 and 6.1.1.4'
Cl Cl 0.1484 0.1585 'International Tables Vol C Tables 4.2.6.8 and 6.1.1.4'
U U -9.6767 9.6646 'International Tables Vol C Tables 4.2.6.8 and 6.1.1.4'

loop_
_geom_angle_atom_site_label_1
_geom_angle_atom_site_label_2
_geom_angle_atom_site_label_3
_geom_angle
_geom_angle_site_symmetry_1
_geom_angle_site_symmetry_3
_geom_angle_publ_flag
O4B U1 O2A 156.5(3) 3_566 . ?
O4B U1 O3A 133.6(3) 3_566 . ?
O2A U1 O3A 61.4(2) . . ?
O4B U1 O3B 68.5(3) 3_566 3_566 ?
O2A U1 O3B 134.9(2) . 3_566 ?
O3A U1 O3B 82.0(3) . 3_566 ?
O4B U1 O1B 130.1(3) 3_566 . ?
O2A U1 O1B 69.5(3) . . ?
O3A U1 O1B 66.7(2) . . ?
O3B U1 O1B 72.3(3) 3_566 . ?
O4B U1 N1A 86.0(3) 3_566 . ?
O2A U1 N1A 70.9(3) . . ?
O3A U1 N1A 108.4(3) . . ?
O3B U1 N1A 151.2(3) 3_566 . ?
O1B U1 N1A 136.5(3) . . ?
O4B U1 N2A 71.1(3) 3_566 . ?
O2A U1 N2A 106.8(3) . . ?
O3A U1 N2A 69.7(3) . . ?
O3B U1 N2A 81.4(3) 3_566 . ?
O1B U1 N2A 131.3(3) . . ?
N1A U1 N2A 77.5(3) . . ?
O4B U1 Cl1 85.4(2) 3_566 . ?
O2A U1 Cl1 86.88(19) . . ?
O3A U1 Cl1 139.23(18) . . ?
O3B U1 Cl1 108.6(2) 3_566 . ?
O1B U1 Cl1 79.02(19) . . ?
N1A U1 Cl1 81.5(2) . . ?
N2A U1 Cl1 149.3(2) . . ?
O4B U1 U2 163.9(2) 3_566 . ?
O2A U1 U2 39.51(17) . . ?
O3A U1 U2 39.29(17) . . ?
O3B U1 U2 95.43(17) 3_566 . ?
O1B U1 U2 38.34(18) . . ?
N1A U1 U2 109.6(2) . . ?
N2A U1 U2 108.09(19) . . ?
Cl1 U1 U2 99.94(7) . . ?
O1A U2 O4A 167.0(3) . . ?
O1A U2 O2B 89.6(3) . . ?
O4A U2 O2B 89.9(3) . . ?
O1A U2 O1B 100.0(3) . . ?
O4A U2 O1B 91.6(3) . . ?
O2B U2 O1B 66.3(3) . . ?
O1A U2 O3A 123.4(3) . . ?
O4A U2 O3A 66.8(2) . . ?
O2B U2 O3A 124.9(3) . . ?
O1B U2 O3A 65.4(2) . . ?
O1A U2 O2A 65.3(3) . . ?
O4A U2 O2A 125.3(2) . . ?
O2B U2 O2A 121.7(3) . . ?
O1B U2 O2A 67.8(3) . . ?
O3A U2 O2A 58.6(2) . . ?
O1A U2 N1 90.0(3) . . ?
O4A U2 N1 85.1(3) . . ?
O2B U2 N1 155.6(3) . . ?
O1B U2 N1 137.5(3) . . ?
O3A U2 N1 74.6(3) . . ?
O2A U2 N1 79.9(3) . . ?
O1A U2 Cl2 87.5(2) . . ?
O4A U2 Cl2 79.74(19) . . ?
O2B U2 Cl2 78.2(2) . . ?
O1B U2 Cl2 143.47(19) . . ?
O3A U2 Cl2 137.65(18) . . ?
O2A U2 Cl2 144.31(19) . . ?
N1 U2 Cl2 77.5(2) . . ?
C1A O1A U2 126.4(6) . . ?
C2A O2A U1 127.3(6) . . ?
C2A O2A U2 117.7(6) . . ?
U1 O2A U2 103.2(3) . . ?
C13A O3A U1 123.3(6) . . ?
C13A O3A U2 116.8(6) . . ?
U1 O3A U2 103.2(3) . . ?
C14A O4A U2 123.3(6) . . ?
C7A N1A C8A 114.9(10) . . ?
C7A N1A U1 126.7(8) . . ?
C8A N1A U1 117.3(7) . . ?
C11A N2A C10A 114.3(9) . . ?
C11A N2A U1 124.9(7) . . ?
C10A N2A U1 119.7(7) . . ?
O1A C1A C6A 125.3(10) . . ?
O1A C1A C2A 115.5(10) . . ?
C6A C1A C2A 119.2(11) . . ?
O2A C2A C3A 123.2(10) . . ?
O2A C2A C1A 115.0(9) . . ?
C3A C2A C1A 121.7(11) . . ?
C2A C3A C4A 116.9(11) . . ?
C2A C3A C7A 121.9(11) . . ?
C4A C3A C7A 121.2(11) . . ?
C5A C4A C3A 121.4(12) . . ?
C4A C5A C6A 121.7(12) . . ?
C1A C6A C5A 119.0(11) . . ?
N1A C7A C3A 126.6(11) . . ?
N1A C8A C9A 112.4(9) . . ?
C10A C9A C8A 115.7(10) . . ?
N2A C10A C9A 114.0(9) . . ?
N2A C11A C12A 126.2(11) . . ?
C17A C12A C13A 117.4(10) . . ?
C17A C12A C11A 120.3(10) . . ?
C13A C12A C11A 122.2(10) . . ?
O3A C13A C14A 116.2(10) . . ?
O3A C13A C12A 122.1(10) . . ?
C14A C13A C12A 121.6(10) . . ?
O4A C14A C13A 116.9(10) . . ?
O4A C14A C15A 123.3(10) . . ?
C13A C14A C15A 119.8(11) . . ?
C14A C15A C16A 120.1(11) . . ?
C17A C16A C15A 118.7(11) . . ?
C16A C17A C12A 122.3(10) . . ?
C1B O1B U2 118.9(7) . . ?
C1B O1B U1 137.9(7) . . ?
U2 O1B U1 103.2(3) . . ?
C2B O2B U2 120.2(6) . . ?
C13B O3B U1 116.0(7) . 3_566 ?
C14B O4B U1 121.4(6) . 3_566 ?
C7B N1B C8B 118.8(11) . . ?
C11B N2B C10C 124.6(14) . . ?
C11B N2B C10B 122.6(12) . . ?
O1B C1B C2B 115.7(11) . . ?
O1B C1B C6B 124.7(10) . . ?
C2B C1B C6B 119.6(11) . . ?
O2B C2B C1B 118.6(11) . . ?
O2B C2B C3B 122.2(10) . . ?
C1B C2B C3B 119.2(12) . . ?
C4B C3B C2B 119.5(11) . . ?
C4B C3B C7B 121.0(12) . . ?
C2B C3B C7B 119.2(13) . . ?
C5B C4B C3B 121.8(12) . . ?
C4B C5B C6B 118.3(12) . . ?
C1B C6B C5B 121.6(11) . . ?
N1B C7B C3B 125.9(12) . . ?
C9B C8B N1B 106.0(12) . . ?
N1B C8B C9C 114.8(13) . . ?
C8B C9B C10B 107.5(15) . . ?
C10C C9C C8B 109.0(19) . . ?
N2B C10B C9B 113.5(16) . . ?
N2B C10C C9C 110(2) . . ?
N2B C11B C12B 126.9(11) . . ?
C13B C12B C17B 120.6(10) . . ?
C13B C12B C11B 119.6(10) . . ?
C17B C12B C11B 119.5(11) . . ?
O3B C13B C14B 117.8(10) . . ?
O3B C13B C12B 123.9(10) . . ?
C14B C13B C12B 118.3(9) . . ?
O4B C14B C15B 124.7(10) . . ?
O4B C14B C13B 114.7(9) . . ?
C15B C14B C13B 120.6(10) . . ?
C14B C15B C16B 120.6(11) . . ?
C17B C16B C15B 119.3(11) . . ?
C16B C17B C12B 120.5(11) . . ?
C1 N1 C5 118.5(13) . . ?
C1 N1 U2 121.5(9) . . ?
C5 N1 U2 120.0(9) . . ?
N1 C1 C2 122.6(15) . . ?
C3 C2 C1 118.3(17) . . ?
C2 C3 C4 118.6(16) . . ?
C5 C4 C3 119.4(14) . . ?
N1 C5 C4 122.7(14) . . ?
C6 N2 C10 115(2) . . ?
C7 C6 N2 127(2) . . ?
C6 C7 C8 116(2) . . ?
C9 C8 C7 123(2) . . ?
C10 C9 C8 112(2) . . ?
C9 C10 N2 127(2) . . ?
C11 N3 C15 120.0 . . ?
N3 C11 C12 120.0 . . ?
C13 C12 C11 120.0 . . ?
C14 C13 C12 120.0 . . ?
C15 C14 C13 120.0 . . ?
C14 C15 N3 120.0 . . ?
C25 C16 C22 133(3) . . ?
C17 C16 C21 120.0 . . ?
C18 C17 C16 120.0 . . ?
C17 C18 C19 120.0 . . ?
C20 C19 C18 120.0 . . ?
C19 C20 C21 120.0 . . ?
C24 C20 C23 128(2) . . ?
C20 C21 C16 120.0 . . ?
C16 C22 C23 111(3) . . ?
C20 C23 C22 108(3) . . ?
C20 C24 C25 118(3) . . ?
C16 C25 C24 117(3) . . ?

loop_
_geom_bond_atom_site_label_1
_geom_bond_atom_site_label_2
_geom_bond_distance
_geom_bond_site_symmetry_2
_geom_bond_publ_flag
U1 O4B 2.215(7) 3_566 ?
U1 O2A 2.350(7) . ?
U1 O3A 2.360(7) . ?
U1 O3B 2.382(8) 3_566 ?
U1 O1B 2.412(7) . ?
U1 N1A 2.526(9) . ?
U1 N2A 2.573(9) . ?
U1 Cl1 2.706(3) . ?
U1 U2 3.7730(6) . ?
U2 O1A 2.259(7) . ?
U2 O4A 2.271(7) . ?
U2 O2B 2.364(8) . ?
U2 O1B 2.403(7) . ?
U2 O3A 2.454(7) . ?
U2 O2A 2.465(7) . ?
U2 N1 2.617(11) . ?
U2 Cl2 2.713(3) . ?
O1A C1A 1.322(13) . ?
O2A C2A 1.350(13) . ?
O3A C13A 1.354(13) . ?
O4A C14A 1.352(13) . ?
N1A C7A 1.288(14) . ?
N1A C8A 1.448(13) . ?
N2A C11A 1.277(14) . ?
N2A C10A 1.479(13) . ?
C1A C6A 1.379(16) . ?
C1A C2A 1.412(14) . ?
C2A C3A 1.411(16) . ?
C3A C4A 1.416(17) . ?
C3A C7A 1.474(16) . ?
C4A C5A 1.340(17) . ?
C5A C6A 1.421(17) . ?
C8A C9A 1.554(16) . ?
C9A C10A 1.519(16) . ?
C11A C12A 1.463(15) . ?
C12A C17A 1.408(15) . ?
C12A C13A 1.408(14) . ?
C13A C14A 1.393(15) . ?
C14A C15A 1.397(16) . ?
C15A C16A 1.416(15) . ?
C16A C17A 1.393(16) . ?
O1B C1B 1.357(13) . ?
O2B C2B 1.325(14) . ?
O3B C13B 1.311(12) . ?
O3B U1 2.382(8) 3_566 ?
O4B C14B 1.363(13) . ?
O4B U1 2.215(7) 3_566 ?
N1B C7B 1.311(16) . ?
N1B C8B 1.509(15) . ?
N2B C11B 1.300(15) . ?
N2B C10C 1.485(10) . ?
N2B C10B 1.487(10) . ?
C1B C2B 1.383(15) . ?
C1B C6B 1.396(16) . ?
C2B C3B 1.421(16) . ?
C3B C4B 1.398(17) . ?
C3B C7B 1.430(17) . ?
C4B C5B 1.359(16) . ?
C5B C6B 1.406(16) . ?
C8B C9B 1.507(10) . ?
C8B C9C 1.526(10) . ?
C9B C10B 1.527(10) . ?
C9C C10C 1.521(10) . ?
C11B C12B 1.414(16) . ?
C12B C13B 1.409(16) . ?
C12B C17B 1.413(15) . ?
C13B C14B 1.409(15) . ?
C14B C15B 1.387(15) . ?
C15B C16B 1.419(17) . ?
C16B C17B 1.371(16) . ?
N1 C1 1.326(17) . ?
N1 C5 1.331(16) . ?
C1 C2 1.41(2) . ?
C2 C3 1.36(2) . ?
C3 C4 1.40(2) . ?
C4 C5 1.367(18) . ?
N2 C6 1.32(2) . ?
N2 C10 1.38(2) . ?
C6 C7 1.31(3) . ?
C7 C8 1.45(3) . ?
C8 C9 1.38(3) . ?
C9 C10 1.37(2) . ?
N3 C11 1.3900 . ?
N3 C15 1.3900 . ?
C11 C12 1.3900 . ?
C12 C13 1.3900 . ?
C13 C14 1.3900 . ?
C14 C15 1.3900 . ?
C16 C25 1.24(4) . ?
C16 C22 1.30(3) . ?
C16 C17 1.3900 . ?
C16 C21 1.3900 . ?
C17 C18 1.3900 . ?
C18 C19 1.3900 . ?
C19 C20 1.3900 . ?
C20 C21 1.3900 . ?
C22 C23 1.50(5) . ?
C24 C25 1.25(4) . ?
